data_9009233
loop_
_publ_author_name
'Walker, J. R.'
'Bish, D. L.'

_publ_section_title
;Application of Rietveld refinement techniques to a disordered IIb
 Mg-chamosite Locality: Lebanon, New Hampshire, USA
;
_journal_name_full 'Clays and Clay Minerals'
_journal_page_first 319
_journal_page_last 322
_journal_paper_doi 10.1346/CCMN.1992.0400311
_journal_volume 40
_journal_year 1992
_chemical_compound_source 'Lebanon, New Hampshire, USA'
_chemical_formula_sum 'Al1.2 Fe2.482 H10 Mg2.518 O18 Si3.8'
_chemical_name_mineral Chamosite
_space_group_IT_number 2
_symmetry_space_group_name_Hall '-P 1 (1/2*x+1/2*y,1/2*x-1/2*y,-z)'
_symmetry_space_group_name_H-M 'C -1'
_cell_angle_alpha 90.315
_cell_angle_beta 97.234
_cell_angle_gamma 90.022
_cell_formula_units_Z 2
_cell_length_a 5.36982
_cell_length_b 9.3031
_cell_length_c 14.2610
_cell_volume 706.740
_database_code_amcsd 0012235
_exptl_crystal_density_diffrn 2.993
_cod_original_formula_sum '(Mg2.518 Fe2.482) Al1.2 Si3.8 O18 H10'
_cod_database_code 9009233

loop_
_space_group_symop_operation_xyz
x,y,z
1/2+x,1/2+y,z
-x,-y,-z
1/2-x,1/2-y,-z

loop_
_atom_site_label
_atom_site_fract_x
_atom_site_fract_y
_atom_site_fract_z
_atom_site_occupancy
_atom_site_U_iso_or_equiv
_atom_site_type_symbol
_atom_site_attached_hydrogens
MgM1 0.00000 0.00000 0.00000 0.53800 0.00200 Mg 0
FeM1 0.00000 0.00000 0.00000 0.46200 0.00200 Fe 0
MgM2 0.01410 0.33480 0.00270 0.49600 0.00200 Mg 0
FeM2 0.01410 0.33480 0.00270 0.50400 0.00200 Fe 0
MgM3 0.00320 0.16830 0.50040 0.49400 0.00200 Mg 0
FeM3 0.00320 0.16830 0.50040 0.50600 0.00200 Fe 0
AlM4 0.00000 0.50000 0.50000 1.00000 0.00300 Al 0
SiT1 0.24000 0.17000 0.19410 0.95000 0.00100 Si 0
AlT1 0.24000 0.17000 0.19410 0.05000 0.00100 Al 0
SiT2 0.73000 0.99800 0.19450 0.95000 0.00100 Si 0
AlT2 0.73000 0.99800 0.19450 0.05000 0.00100 Al 0
O1 0.19100 0.16350 0.07890 1.00000 0.01100 O 0
O2 0.70500 0.99800 0.07560 1.00000 0.01100 O 0
O3 0.23100 0.33600 0.23740 1.00000 0.01100 O 0
O4 0.52800 0.11800 0.23020 1.00000 0.01100 O 0
O-H5 0.01800 0.06100 0.23060 1.00000 0.01100 O 1
O-H6 0.68900 0.33120 0.07420 1.00000 0.01100 O 1
O-H7 0.14400 0.99900 0.43000 1.00000 0.01100 O 1
O-H8 0.14300 0.33610 0.42860 1.00000 0.01100 O 1
O-H9 0.64300 0.16270 0.43110 1.00000 0.01100 O 1

loop_
_cod_changelog_entry_id
_cod_changelog_entry_author
_cod_changelog_entry_date
_cod_changelog_entry_text
1
;cod-tools version 3.8.0
Id: cif_guess_AMCSD_atom_types 9574 2023-05-10 09:00:05Z saulius
;
2023-05-10T18:51:30+03:00
;Derived atom types and hydrogen counts
from atom names that follow the AMCSD naming convention
(Wat == water, O-H == hydroxyl).
;

loop_
_cod_related_entry_id
_cod_related_entry_database
_cod_related_entry_code
1 AMCSD 0012235
